data_4317836
loop_
_publ_author_name
'Geeta Hundal'
'Maninder Singh Hundal'
'Sangeeta Obrai'
'N. S. Poonia'
'Subodh Kumar'

_publ_section_title
;
 Metal Complexes of Tetrapodal Ligands: Synthesis, Spectroscopic and
 Thermal Studies, and X-ray Crystal Structure Studies of Na(I), Ca(II),
 Sr(II), and Ba(II) Complexes of Tetrapodal Ligands
 N,N,N',N'-Tetrakis(2-hydroxypropyl)ethylenediamine and
 N,N,N',N'-Tetrakis(2-hydroxyethyl)ethylenediamine
;
_journal_name_full 'Inorganic Chemistry'
_journal_page_first 2077
_journal_page_last 2086
_journal_paper_doi 10.1021/ic0100727
_journal_volume 41
_journal_year 2002
_chemical_formula_sum 'C52 H84 N12 O32 Sr2'
_chemical_formula_weight 1564.55
_chemical_name_systematic
;
  ?
;
_space_group_IT_number 2
_symmetry_cell_setting triclinic
_symmetry_space_group_name_Hall '-P 1'
_symmetry_space_group_name_H-M 'P -1'
_atom_sites_solution_hydrogens geom
_atom_sites_solution_primary direct
_atom_sites_solution_secondary difmap
_audit_creation_method SHELXL
_cell_angle_alpha 110.54(3)
_cell_angle_beta 111.01(3)
_cell_angle_gamma 98.87(3)
_cell_formula_units_Z 1
_cell_length_a 12.087(2)
_cell_length_b 12.354(3)
_cell_length_c 14.338(3)
_cell_measurement_temperature 293(2)
_cell_volume 1773.0(10)
_computing_structure_refinement 'SHELXL-93 (Sheldrick, 1993)'
_computing_structure_solution 'SHELXS-86 (Sheldrick, 1990)'
_diffrn_ambient_temperature 293(2)
_diffrn_radiation_monochromator graphite
_diffrn_radiation_source 'fine-focus sealed tube'
_diffrn_radiation_type MoK\a
_diffrn_radiation_wavelength 0.71073
_diffrn_reflns_av_R_equivalents 0.0647
_diffrn_reflns_av_sigmaI/netI 0.0871
_diffrn_reflns_limit_h_max 12
_diffrn_reflns_limit_h_min 0
_diffrn_reflns_limit_k_max 11
_diffrn_reflns_limit_k_min -11
_diffrn_reflns_limit_l_max 14
_diffrn_reflns_limit_l_min -15
_diffrn_reflns_number 4644
_diffrn_reflns_theta_max 22.50
_diffrn_reflns_theta_min 1.69
_exptl_absorpt_coefficient_mu 1.598
_exptl_crystal_colour Reddish_yellow
_exptl_crystal_density_diffrn 1.465
_exptl_crystal_F_000 812
_refine_diff_density_max 1.395
_refine_diff_density_min -0.815
_refine_diff_density_rms 0.108
_refine_ls_extinction_method none
_refine_ls_goodness_of_fit_all 0.996
_refine_ls_goodness_of_fit_obs 1.049
_refine_ls_matrix_type full
_refine_ls_number_parameters 428
_refine_ls_number_reflns 4039
_refine_ls_number_restraints 41
_refine_ls_restrained_S_all 1.059
_refine_ls_restrained_S_obs 1.043
_refine_ls_R_factor_all 0.1262
_refine_ls_R_factor_obs 0.0823
_refine_ls_shift/esd_max 3.517
_refine_ls_shift/esd_mean 0.520
_refine_ls_structure_factor_coef Fsqd
_refine_ls_weighting_details 'w=1/[\s^2^(Fo^2^)+(0.1625P)^2^+3.9106P] where P=(Fo^2^+2Fc^2^)/3'
_refine_ls_weighting_scheme calc
_refine_ls_wR_factor_all 0.2640
_refine_ls_wR_factor_obs 0.2161
_reflns_number_observed 3101
_reflns_number_total 4394
_reflns_observed_criterion >2sigma(I)
_cod_data_source_file ic0100727_10.cif
_cod_data_source_block srdnphpe
_cod_depositor_comments
;
The following automatic conversions were performed:

'_refine_ls_weighting_scheme' value 'calc
w=1/[\s^2^(Fo^2^)+(0.1625P)^2^+3.9106P] where P=(Fo^2^+2Fc^2^)/3' was
changed to 'calc'. New tag '_refine_ls_weighting_details' was
created. The value of the new tag was set to
'w=1/[\s^2^(Fo^2^)+(0.1625P)^2^+3.9106P] where P=(Fo^2^+2Fc^2^)/3'.

Automatic conversion script
Id: cif_fix_values 3143 2015-03-26 13:38:13Z robertas 
;
_cod_original_cell_volume 1773.0(6)
_cod_database_code 4317836

loop_
_symmetry_equiv_pos_as_xyz
'x, y, z'
'-x, -y, -z'

loop_
_atom_site_aniso_label
_atom_site_aniso_U_11
_atom_site_aniso_U_22
_atom_site_aniso_U_33
_atom_site_aniso_U_23
_atom_site_aniso_U_13
_atom_site_aniso_U_12
Sr 0.0406(6) 0.0503(6) 0.0406(6) 0.0195(4) 0.0133(4) 0.0140(4)
O2 0.091(6) 0.074(6) 0.071(5) 0.034(5) 0.011(5) 0.031(5)
O4 0.075(6) 0.098(7) 0.075(5) 0.022(5) 0.038(5) -0.005(5)
O5 0.096(6) 0.084(6) 0.072(5) 0.056(5) 0.029(5) 0.052(5)
O8 0.233(19) 0.210(18) 0.212(19) 0.161(17) 0.022(14) 0.105(15)
O9 0.124(12) 0.276(24) 0.148(14) 0.093(15) 0.022(11) 0.101(14)
O10 0.047(5) 0.072(6) 0.110(7) 0.041(5) 0.020(5) 0.009(4)
O12 0.069(6) 0.120(9) 0.151(10) 0.087(8) 0.023(7) 0.027(6)
O13 0.070(6) 0.098(8) 0.111(8) 0.036(6) 0.013(6) -0.017(5)
O14 0.124(10) 0.104(9) 0.210(14) 0.098(10) 0.031(9) -0.021(8)
N1 0.061(5) 0.040(5) 0.053(5) 0.020(4) 0.021(4) 0.020(4)
N2 0.073(6) 0.054(6) 0.061(5) 0.030(5) 0.035(5) 0.026(5)
N5 0.046(6) 0.061(7) 0.095(8) 0.035(6) 0.021(6) -0.002(5)
N6 0.078(8) 0.075(9) 0.099(9) 0.043(7) 0.020(7) -0.007(7)
N3 0.159(15) 0.086(10) 0.147(14) 0.094(10) 0.044(11) 0.038(10)
N4 0.113(13) 0.172(18) 0.125(13) 0.083(13) 0.037(11) 0.077(13)
C8 0.111(12) 0.131(13) 0.107(11) 0.090(11) 0.066(10) 0.066(11)
C10 0.071(9) 0.185(17) 0.112(11) 0.092(12) 0.051(8) 0.042(10)
C11 0.069(8) 0.079(9) 0.084(10) 0.027(8) 0.005(7) 0.005(7)
C12 0.125(12) 0.113(12) 0.146(14) 0.094(11) 0.042(11) 0.070(10)
C14 0.052(8) 0.161(16) 0.119(12) 0.047(11) 0.031(8) -0.001(9)
C15 0.073(8) 0.077(9) 0.066(7) 0.050(7) 0.035(6) 0.041(7)
C16 0.085(9) 0.056(8) 0.086(9) 0.043(7) 0.024(7) 0.024(7)
C17 0.117(11) 0.099(12) 0.103(10) 0.075(10) 0.039(9) 0.063(10)
C18 0.098(12) 0.098(12) 0.085(9) 0.057(9) 0.031(9) 0.064(10)
C19 0.071(9) 0.099(12) 0.085(9) 0.032(9) 0.029(8) 0.036(9)
C20 0.087(9) 0.074(9) 0.097(10) 0.053(8) 0.050(8) 0.037(8)
C21 0.039(6) 0.051(7) 0.077(8) 0.026(6) 0.017(6) 0.008(5)
C22 0.051(6) 0.036(6) 0.065(7) 0.024(5) 0.028(5) 0.012(5)
C23 0.049(7) 0.052(6) 0.054(7) 0.017(5) 0.017(5) 0.007(5)
C24 0.066(8) 0.050(8) 0.081(8) 0.028(7) 0.026(7) -0.005(6)
C25 0.088(9) 0.067(9) 0.107(10) 0.054(8) 0.011(8) 0.003(8)
C26 0.057(8) 0.071(9) 0.100(10) 0.050(8) 0.003(7) 0.008(7)
O1W 0.083(6) 0.133(9) 0.139(9) 0.096(8) 0.045(6) 0.038(6)
O2W 0.043(4) 0.048(4) 0.044(4) 0.017(3) 0.015(3) 0.010(3)

loop_
_atom_site_label
_atom_site_type_symbol
_atom_site_fract_x
_atom_site_fract_y
_atom_site_fract_z
_atom_site_U_iso_or_equiv
_atom_site_thermal_displace_type
_atom_site_occupancy
_atom_site_calc_flag
_atom_site_refinement_flags
_atom_site_disorder_group
Sr Sr 0.03892(8) 0.40116(9) 0.36312(7) 0.0456(4) Uani 1 d . .
O2 O 0.1848(8) 0.2848(7) 0.4373(6) 0.086(3) Uani 1 d D .
H20 H 0.0888 0.2625 0.4258 0.128 Uiso 1 d . .
O4 O 0.2691(8) 0.5387(8) 0.4411(7) 0.091(3) Uani 1 d D .
H40 H 0.2015 0.5618 0.4352 0.136 Uiso 1 d . .
O5 O 0.2080(8) 0.3650(7) 0.6491(7) 0.077(2) Uani 1 d . .
O8 O 0.5549(18) 0.2157(19) 0.9847(16) 0.218(10) Uani 1 d . .
O9 O 0.6777(16) 0.3869(21) 1.0279(14) 0.190(8) Uani 1 d . .
O10 O 0.2864(7) 0.7563(7) 0.5984(7) 0.082(2) Uani 1 d . .
O12 O 0.6097(8) 0.7821(10) 0.8391(9) 0.114(4) Uani 1 d D .
O13 O 0.8034(9) 1.1624(9) 0.8679(9) 0.111(3) Uani 1 d . .
O14 O 0.6980(12) 1.2393(12) 0.7724(13) 0.158(6) Uani 1 d . .
N1 N 0.0294(6) 0.1784(6) 0.2057(6) 0.053(2) Uani 1 d D .
N2 N 0.1284(8) 0.4228(7) 0.2096(7) 0.059(2) Uani 1 d D .
N5 N 0.5127(8) 0.7648(9) 0.7653(8) 0.073(3) Uani 1 d D .
N6 N 0.7046(12) 1.1574(11) 0.7990(10) 0.093(4) Uani 1 d . .
N3 N 0.1568(14) 0.1495(12) 0.6789(13) 0.125(5) Uani 1 d D .
N4 N 0.5792(17) 0.3093(21) 0.9763(14) 0.132(6) Uani 1 d . .
C8 C 0.0646(14) 0.4888(13) 0.1568(11) 0.095(5) Uani 1 d D .
H8A H -0.0091(14) 0.4302(13) 0.0898(11) 0.114 Uiso 1 calc R 1
H8B H 0.1188(14) 0.5280(13) 0.1338(11) 0.114 Uiso 1 calc R 1
C10 C 0.2621(12) 0.4849(15) 0.2623(9) 0.111(5) Uani 1 d D .
H10A H 0.2792(12) 0.5221(15) 0.2175(9) 0.133 Uiso 1 calc R 1
H10B H 0.3037(12) 0.4235(15) 0.2596(9) 0.133 Uiso 1 calc R 1
C11 C -0.3295(9) 0.0482(12) 0.0925(11) 0.093(4) Uani 1 d D .
H11A H -0.3832(9) 0.0949(12) 0.1065(11) 0.139 Uiso 1 calc R 1
H11B H -0.3175(9) 0.0035(12) 0.1363(11) 0.139 Uiso 1 calc R 1
H11C H -0.3671(9) -0.0078(12) 0.0150(11) 0.139 Uiso 1 calc R 1
C12 C 0.2417(14) 0.1018(14) 0.4309(14) 0.118(6) Uani 1 d D .
H12A H 0.2754(14) 0.1452(14) 0.5104(14) 0.177 Uiso 1 calc R 1
H12B H 0.3080(14) 0.1099(14) 0.4094(14) 0.177 Uiso 1 calc R 1
H12C H 0.2019(14) 0.0171(14) 0.4075(14) 0.177 Uiso 1 calc R 1
C14 C 0.4619(9) 0.6181(16) 0.4365(13) 0.122(6) Uani 1 d D .
H14A H 0.4923(9) 0.6794(16) 0.5114(13) 0.183 Uiso 1 calc R 1
H14B H 0.4957(9) 0.6506(16) 0.3970(13) 0.183 Uiso 1 calc R 1
H14C H 0.4874(9) 0.5486(16) 0.4378(13) 0.183 Uiso 1 calc R 1
C15 C 0.2914(11) 0.3501(11) 0.7233(9) 0.063(3) Uani 1 d . .
C16 C 0.2761(12) 0.2466(11) 0.7442(11) 0.076(3) Uani 1 d . .
C17 C 0.3692(15) 0.2340(15) 0.8256(12) 0.096(4) Uani 1 d . .
H17A H 0.3542(15) 0.1644(15) 0.8367(12) 0.116 Uiso 1 calc R .
C18 C 0.4804(15) 0.3202(15) 0.8887(12) 0.087(4) Uani 1 d . .
C19 C 0.5069(13) 0.4266(15) 0.8724(11) 0.089(4) Uani 1 d . .
H19A H 0.5848(13) 0.4867(15) 0.9155(11) 0.106 Uiso 1 calc R .
C20 C 0.4130(12) 0.4368(12) 0.7907(11) 0.077(4) Uani 1 d . .
H20A H 0.4301(12) 0.5053(12) 0.7785(11) 0.092 Uiso 1 calc R .
C21 C 0.3840(9) 0.8489(10) 0.6460(10) 0.060(3) Uani 1 d . .
C22 C 0.4995(9) 0.8605(9) 0.7280(8) 0.049(3) Uani 1 d . .
C23 C 0.6045(10) 0.9613(9) 0.7777(9) 0.057(3) Uani 1 d . .
H23A H 0.6791(10) 0.9663(9) 0.8317(9) 0.068 Uiso 1 calc R .
C24 C 0.5975(11) 1.0527(11) 0.7468(10) 0.071(3) Uani 1 d . .
C25 C 0.4875(13) 1.0436(12) 0.6638(12) 0.096(4) Uani 1 d . .
H25A H 0.4845(13) 1.1057(12) 0.6415(12) 0.115 Uiso 1 calc R .
C26 C 0.3848(11) 0.9455(11) 0.6150(11) 0.084(4) Uani 1 d . .
H26A H 0.3123(11) 0.9413(11) 0.5592(11) 0.101 Uiso 1 calc R .
O1W O -0.0443(9) 0.2713(10) 0.4556(9) 0.108(3) Uani 1 d . .
H11W H -0.1578 0.2418 0.4327 0.162 Uiso 1 d . .
H12W H 0.0601 0.2411 0.4897 0.162 Uiso 1 d . .
O2W O 0.1458(6) 0.5359(6) 0.5858(5) 0.048(2) Uani 1 d . .
H21W H 0.1243 0.5378 0.6371 0.072 Uiso 1 d . .
H22W H 0.2088 0.5977 0.6233 0.072 Uiso 1 d . .
O1 O -0.1793(9) 0.2581(8) 0.1972(9) 0.065(3) Uiso 0.73 d PD 1
H10 H -0.1492 0.3049 0.1734 0.097 Uiso 0.73 d P 1
O3 O -0.0327(10) 0.5402(10) 0.2799(9) 0.071(3) Uiso 0.72 d PD 1
H30 H -0.0813 0.5824 0.2917 0.106 Uiso 0.72 d P 1
O6 O 0.0606(14) 0.1624(17) 0.6297(17) 0.109(6) Uiso 0.61 d PD 1
O7 O 0.1559(18) 0.0510(12) 0.6743(17) 0.121(6) Uiso 0.62 d PD 1
O11 O 0.4445(14) 0.6628(10) 0.7018(11) 0.082(4) Uiso 0.57 d PD 1
C1 C -0.2050(11) 0.1330(8) 0.1236(15) 0.065(5) Uiso 0.61 d PD 1
H1A H -0.2368(11) 0.1458(8) 0.0565(15) 0.078 Uiso 0.61 calc PR 1
C2 C -0.0936(7) 0.1087(20) 0.1108(14) 0.056(7) Uiso 0.35 d PD 1
H2A H -0.1046(7) 0.0228(20) 0.0906(14) 0.067 Uiso 0.35 calc PR 1
H2B H -0.0928(7) 0.1227(20) 0.0486(14) 0.067 Uiso 0.35 calc PR 1
C3 C 0.1471(14) 0.1542(8) 0.3769(11) 0.078(6) Uiso 0.59 d PD 1
H3A H 0.0790(14) 0.1280(8) 0.3940(11) 0.094 Uiso 0.59 calc PR 1
C4 C 0.0821(22) 0.1013(14) 0.2541(11) 0.069(7) Uiso 0.56 d PD 1
H4A H 0.1407(22) 0.0772(14) 0.2258(11) 0.083 Uiso 0.56 calc PR 1
H4B H 0.0148(22) 0.0276(14) 0.2275(11) 0.083 Uiso 0.56 calc PR 1
C5 C 0.1097(19) 0.1971(16) 0.1533(18) 0.060(6) Uiso 0.50 d PD 1
H5A H 0.0808(19) 0.1246(16) 0.0841(18) 0.072 Uiso 0.50 calc PR 1
H5B H 0.1938(19) 0.2046(16) 0.2015(18) 0.072 Uiso 0.50 calc PR 1
C6 C 0.1163(20) 0.3041(9) 0.1288(12) 0.082(6) Uiso 0.73 d PD 1
H6A H 0.1866(20) 0.3159(9) 0.1117(12) 0.099 Uiso 0.73 calc PR 1
H6B H 0.0415(20) 0.2816(9) 0.0611(12) 0.099 Uiso 0.73 calc PR 1
C7 C 0.0245(17) 0.5830(13) 0.2215(14) 0.079(6) Uiso 0.64 d PD 1
H7A H 0.1048(17) 0.6417(13) 0.2825(14) 0.095 Uiso 0.64 calc PR 1
C9 C 0.3208(10) 0.5800(13) 0.3787(9) 0.072(6) Uiso 0.59 d PD 1
H9A H 0.2978(10) 0.6525(13) 0.3779(9) 0.086 Uiso 0.59 calc PR 1
C13 C -0.0339(29) 0.6628(27) 0.1739(28) 0.082(9) Uiso 0.39 d PD 1
H13A H -0.0536(29) 0.7189(27) 0.2267(28) 0.122 Uiso 0.39 calc PR 1
H13B H -0.1091(29) 0.6127(27) 0.1064(28) 0.122 Uiso 0.39 calc PR 1
H13C H 0.0238(29) 0.7076(27) 0.1583(28) 0.122 Uiso 0.39 calc PR 1
O1' O -0.1720(24) 0.2439(16) 0.2545(21) 0.070(7) Uiso 0.27 d PD 2
H10' H -0.2062 0.2438 0.2983 0.105 Uiso 0.27 d P 2
O3' O -0.0983(26) 0.4416(26) 0.1943(22) 0.075(8) Uiso 0.28 d PD 2
H30' H -0.0814 0.3715 0.1836 0.113 Uiso 0.28 d P 2
O6' O 0.0926(25) 0.1404(27) 0.5894(15) 0.107(9) Uiso 0.39 d PD 2
O7' O 0.1388(37) 0.1078(38) 0.7377(29) 0.152(14) Uiso 0.38 d PD 2
O11' O 0.4188(13) 0.7009(17) 0.7531(18) 0.083(6) Uiso 0.43 d PD 2
C1' C -0.1977(9) 0.1181(17) 0.1824(14) 0.054(6) Uiso 0.39 d PD 2
H1'A H -0.1933(9) 0.0809(17) 0.2333(14) 0.064 Uiso 0.39 calc PR 2
C2' C -0.0955(9) 0.0908(12) 0.1545(17) 0.076(6) Uiso 0.65 d PD 2
H2'A H -0.0839(9) 0.0204(12) 0.1673(17) 0.091 Uiso 0.65 calc PR 2
H2'B H -0.1274(9) 0.0641(12) 0.0749(17) 0.091 Uiso 0.65 calc PR 2
C3' C 0.2047(27) 0.1786(16) 0.3709(11) 0.071(8) Uiso 0.41 d PD 2
H3'A H 0.2862(27) 0.2170(16) 0.3777(11) 0.085 Uiso 0.41 calc PR 2
C4' C 0.1288(21) 0.1304(23) 0.2494(13) 0.072(8) Uiso 0.44 d PD 2
H4'A H 0.1862(21) 0.1416(23) 0.2180(13) 0.087 Uiso 0.44 calc PR 2
H4'B H 0.0910(21) 0.0431(23) 0.2203(13) 0.087 Uiso 0.44 calc PR 2
C5' C 0.0371(27) 0.1942(20) 0.1116(14) 0.077(7) Uiso 0.50 d PD 2
H5'A H -0.0394(27) 0.1377(20) 0.0462(14) 0.092 Uiso 0.50 calc PR 2
H5'B H 0.1047(27) 0.1657(20) 0.1028(14) 0.092 Uiso 0.50 calc PR 2
C6' C 0.0553(43) 0.3122(12) 0.1051(12) 0.081(13) Uiso 0.27 d PD 2
H6'A H 0.0954(43) 0.3099(12) 0.0571(12) 0.098 Uiso 0.27 calc PR 2
H6'B H -0.0266(43) 0.3189(12) 0.0693(12) 0.098 Uiso 0.27 calc PR 2
C7' C -0.0691(15) 0.4796(24) 0.1193(27) 0.108(14) Uiso 0.36 d PD 2
H7'A H -0.1179(15) 0.4150(24) 0.0430(27) 0.130 Uiso 0.36 calc PR 2
C9' C 0.3411(9) 0.5140(14) 0.3796(8) 0.067(8) Uiso 0.41 d PD 2
H9'A H 0.3629(9) 0.4411(14) 0.3807(8) 0.080 Uiso 0.41 calc PR 2
C13' C -0.0851(22) 0.5992(19) 0.1223(19) 0.088(6) Uiso 0.61 d PD 2
H13D H -0.1716(22) 0.5936(19) 0.1000(19) 0.132 Uiso 0.61 calc PR 2
H13E H -0.0585(22) 0.6172(19) 0.0723(19) 0.132 Uiso 0.61 calc PR 2
H13F H -0.0354(22) 0.6630(19) 0.1965(19) 0.132 Uiso 0.61 calc PR 2

loop_
_atom_type_symbol
_atom_type_description
_atom_type_scat_dispersion_real
_atom_type_scat_dispersion_imag
_atom_type_scat_source
C C 0.0033 0.0016 'International Tables Vol C Tables 4.2.6.8 and 6.1.1.4'
H H 0.0000 0.0000 'International Tables Vol C Tables 4.2.6.8 and 6.1.1.4'
N N 0.0061 0.0033 'International Tables Vol C Tables 4.2.6.8 and 6.1.1.4'
O O 0.0106 0.0060 'International Tables Vol C Tables 4.2.6.8 and 6.1.1.4'
Sr Sr -1.5307 3.2498 'International Tables Vol C Tables 4.2.6.8 and 6.1.1.4'

loop_
_geom_angle_atom_site_label_1
_geom_angle_atom_site_label_2
_geom_angle_atom_site_label_3
_geom_angle
_geom_angle_site_symmetry_1
_geom_angle_site_symmetry_3
_geom_angle_publ_flag
O1' Sr O2 103.3(6) . . ?
O3 Sr O2 158.4(3) . . y
O3 Sr O1 77.9(3) . . y
O2 Sr O1 114.0(3) . . y
O1' Sr O4 167.5(5) . . ?
O3 Sr O4 87.9(3) . . y
O2 Sr O4 73.2(3) . . y
O1 Sr O4 151.3(3) . . y
O1' Sr O3' 70.5(9) . . ?
O2 Sr O3' 149.1(6) . . ?
O4 Sr O3' 106.0(6) . . ?
O1' Sr O2W 123.7(6) . . ?
O3 Sr O2W 106.1(3) . . y
O2 Sr O2W 76.9(2) . . y
O1 Sr O2W 140.2(3) . . y
O4 Sr O2W 67.7(2) . . y
O3' Sr O2W 132.4(6) . . ?
O1' Sr O1W 60.0(7) . . ?
O3 Sr O1W 136.4(3) . . y
O2 Sr O1W 65.1(3) . . y
O1 Sr O1W 79.5(3) . . y
O4 Sr O1W 126.1(3) . . y
O3' Sr O1W 127.3(6) . . y
O2W Sr O1W 70.7(3) . . y
O1' Sr O2W 63.6(5) . 2_566 ?
O3 Sr O2W 70.8(3) . 2_566 ?
O2 Sr O2W 129.4(2) . 2_566 ?
O1 Sr O2W 70.6(2) . 2_566 ?
O4 Sr O2W 128.0(2) . 2_566 ?
O3' Sr O2W 76.3(6) . 2_566 ?
O2W Sr O2W 73.5(2) . 2_566 ?
O1W Sr O2W 66.7(3) . 2_566 ?
O1' Sr N1 66.0(5) . . ?
O3 Sr N1 113.3(3) . . y
O2 Sr N1 62.4(2) . . y
O1 Sr N1 62.3(2) . . y
O4 Sr N1 102.3(2) . . y
O3' Sr N1 88.5(6) . . ?
O2W Sr N1 139.1(2) . . y
O1W Sr N1 87.5(3) . . y
O2W Sr N1 129.6(2) 2_566 . ?
O1' Sr N2 107.9(7) . . ?
O3 Sr N2 64.1(3) . . y
O2 Sr N2 96.8(3) . . y
O1 Sr N2 89.9(3) . . y
O4 Sr N2 61.4(2) . . y
O3' Sr N2 59.1(6) . . ?
O2W Sr N2 128.2(2) . . y
O1W Sr N2 152.1(3) . . y
O2W Sr N2 133.7(2) 2_566 . ?
N1 Sr N2 64.8(2) . . y
O1' Sr Sr 93.8(5) . 2_566 ?
O3 Sr Sr 88.0(2) . 2_566 ?
O2 Sr Sr 104.9(2) . 2_566 ?
O1 Sr Sr 105.6(2) . 2_566 ?
O4 Sr Sr 98.7(2) . 2_566 ?
O3' Sr Sr 105.6(6) . 2_566 ?
O2W Sr Sr 36.99(13) . 2_566 ?
O1W Sr Sr 63.1(3) . 2_566 ?
O2W Sr Sr 36.56(13) 2_566 2_566 ?
N1 Sr Sr 150.32(15) . 2_566 ?
N2 Sr Sr 144.8(2) . 2_566 ?
C3' O2 Sr 126.4(8) . . ?
C3 O2 Sr 119.0(6) . . ?
C9' O4 Sr 122.0(6) . . ?
C9 O4 Sr 125.7(6) . . ?
C4' N1 C5' 107.6(16) . . ?
C4 N1 C5 100.3(12) . . ?
C4' N1 C2' 112.8(15) . . ?
C5' N1 C2' 102.7(14) . . ?
C4 N1 C2 111.1(15) . . ?
C5 N1 C2 103.1(14) . . ?
C4' N1 Sr 114.4(8) . . ?
C5' N1 Sr 109.9(10) . . ?
C4 N1 Sr 114.1(7) . . ?
C5 N1 Sr 112.4(8) . . ?
C2' N1 Sr 108.7(7) . . ?
C2 N1 Sr 114.4(7) . . ?
C8 N2 C6 112.0(10) . . ?
C8 N2 C6' 88.3(14) . . ?
C8 N2 C10 108.8(10) . . ?
C6 N2 C10 102.1(11) . . ?
C6' N2 C10 127.5(23) . . ?
C8 N2 Sr 109.1(6) . . ?
C6 N2 Sr 112.0(7) . . ?
C6' N2 Sr 106.9(16) . . ?
C10 N2 Sr 112.7(6) . . ?
O12 N5 O11' 119.2(14) . . ?
O12 N5 O11 120.0(13) . . ?
O12 N5 C22 118.2(9) . . ?
O11' N5 C22 116.3(13) . . ?
O11 N5 C22 117.9(11) . . ?
O14 N6 O13 120.5(12) . . ?
O14 N6 C24 119.4(13) . . ?
O13 N6 C24 120.1(13) . . ?
O6' N3 O7' 133.8(28) . . ?
O7 N3 O6 118.5(18) . . ?
O6' N3 C16 117.1(18) . . ?
O7' N3 C16 108.0(23) . . ?
O7 N3 C16 117.5(15) . . ?
O6 N3 C16 123.9(14) . . ?
O8 N4 O9 125.4(19) . . ?
O8 N4 C18 115.6(20) . . ?
O9 N4 C18 118.7(21) . . ?
N2 C8 C7 117.9(11) . . ?
N2 C8 C7' 127.5(13) . . ?
N2 C8 C6' 46.5(8) . . ?
C7' C8 C6' 101.8(18) . . ?
N2 C10 C9 118.2(10) . . ?
N2 C10 C9' 121.1(10) . . ?
O5 C15 C20 121.6(11) . . ?
O5 C15 C16 124.7(12) . . ?
C20 C15 C16 113.7(11) . . ?
C17 C16 C15 122.9(13) . . ?
C17 C16 N3 117.9(12) . . ?
C15 C16 N3 119.2(11) . . ?
C18 C17 C16 120.7(14) . . ?
C17 C18 C19 121.0(12) . . ?
C17 C18 N4 121.4(16) . . ?
C19 C18 N4 117.6(17) . . ?
C20 C19 C18 117.2(14) . . ?
C19 C20 C15 124.5(13) . . ?
O10 C21 C26 121.2(10) . . ?
O10 C21 C22 123.6(10) . . ?
C26 C21 C22 115.1(10) . . ?
C23 C22 C21 122.6(10) . . ?
C23 C22 N5 116.7(9) . . ?
C21 C22 N5 120.7(9) . . ?
C24 C23 C22 119.2(10) . . ?
C23 C24 C25 120.4(10) . . ?
C23 C24 N6 119.4(12) . . ?
C25 C24 N6 120.2(12) . . ?
C26 C25 C24 120.6(12) . . ?
C25 C26 C21 122.0(12) . . ?
Sr O2W Sr 106.5(2) . 2_566 ?
C1 O1 Sr 124.6(8) . . ?
C7 O3 Sr 122.9(8) . . ?
O1 C1 C2 112.7(10) . . ?
O1 C1 C11 114.5(10) . . ?
C2 C1 C11 131.6(12) . . ?
N1 C2 C1 118.2(12) . . ?
O2 C3 C4 117.1(12) . . ?
O2 C3 C12 112.1(9) . . ?
C4 C3 C12 119.2(11) . . ?
N1 C4 C3 117.1(11) . . ?
N1 C5 C6 116.5(12) . . ?
N2 C6 C5 121.4(13) . . ?
O3 C7 C8 111.7(10) . . ?
O3 C7 C13 115.4(16) . . ?
C8 C7 C13 120.4(17) . . ?
O4 C9 C10 109.0(9) . . ?
O4 C9 C14 110.1(9) . . ?
C10 C9 C14 114.8(10) . . ?
C1' O1' Sr 124.8(14) . . ?
C7' O3' Sr 132.6(17) . . ?
O1' C1' C2' 115.1(16) . . ?
O1' C1' C11 117.4(15) . . ?
C2' C1' C11 117.0(11) . . ?
N1 C2' C1' 124.0(11) . . ?
O2 C3' C4' 114.7(13) . . ?
O2 C3' C12 112.1(9) . . ?
C4' C3' C12 124.9(15) . . ?
N1 C4' C3' 120.3(14) . . ?
N1 C5' C6' 124.0(20) . . ?
N2 C6' C5' 117.3(18) . . ?
N2 C6' C8 45.2(8) . . ?
C5' C6' C8 153.8(25) . . ?
O3' C7' C8 101.7(18) . . ?
O3' C7' C13' 116.9(25) . . ?
C8 C7' C13' 109.8(16) . . ?
O4 C9' C10 109.1(9) . . ?
O4 C9' C14 110.1(9) . . ?
C10 C9' C14 114.8(11) . . ?

loop_
_geom_bond_atom_site_label_1
_geom_bond_atom_site_label_2
_geom_bond_distance
_geom_bond_site_symmetry_2
_geom_bond_publ_flag
Sr O1' 2.49(2) . ?
Sr O3 2.505(11) . y
Sr O2 2.610(8) . y
Sr O1 2.618(10) . y
Sr O4 2.618(8) . y
Sr O3' 2.66(3) . ?
Sr O2W 2.699(6) . y
Sr O1W 2.702(9) . y
Sr O2W 2.726(6) 2_566 ?
Sr N1 2.835(7) . y
Sr N2 2.849(8) . y
Sr Sr 4.346(2) 2_566 ?
O2 C3' 1.439(2) . ?
O2 C3 1.439(2) . ?
O4 C9' 1.439(2) . ?
O4 C9 1.440(2) . ?
O5 C15 1.267(12) . ?
O8 N4 1.21(2) . ?
O9 N4 1.18(2) . ?
O10 C21 1.275(12) . ?
O12 N5 1.191(5) . ?
O13 N6 1.223(14) . ?
O14 N6 1.205(15) . ?
N1 C4' 1.459(2) . ?
N1 C5' 1.460(2) . ?
N1 C4 1.460(2) . ?
N1 C5 1.460(2) . ?
N1 C2' 1.461(2) . ?
N1 C2 1.461(3) . ?
N2 C8 1.429(14) . ?
N2 C6 1.461(2) . ?
N2 C6' 1.460(2) . ?
N2 C10 1.451(15) . ?
N5 O11' 1.194(5) . ?
N5 O11 1.197(5) . ?
N5 C22 1.466(13) . ?
N6 C24 1.42(2) . ?
N3 O6' 1.191(5) . ?
N3 O7' 1.193(5) . ?
N3 O7 1.193(5) . ?
N3 O6 1.193(5) . ?
N3 C16 1.45(2) . ?
N4 C18 1.45(2) . ?
C8 C7 1.479(2) . ?
C8 C7' 1.480(3) . ?
C8 C6' 2.01(3) . ?
C10 C9 1.480(2) . ?
C10 C9' 1.480(2) . ?
C11 C1 1.505(5) . ?
C11 C1' 1.505(5) . ?
C12 C3' 1.506(5) . ?
C12 C3 1.506(5) . ?
C14 C9' 1.510(5) . ?
C14 C9 1.511(5) . ?
C15 C20 1.42(2) . ?
C15 C16 1.41(2) . ?
C16 C17 1.38(2) . ?
C17 C18 1.33(2) . ?
C18 C19 1.42(2) . ?
C19 C20 1.37(2) . ?
C21 C26 1.41(2) . ?
C21 C22 1.412(14) . ?
C22 C23 1.382(14) . ?
C23 C24 1.35(2) . ?
C24 C25 1.39(2) . ?
C25 C26 1.35(2) . ?
O2W Sr 2.726(6) 2_566 ?
O1 C1 1.440(2) . ?
O3 C7 1.440(2) . ?
C1 C2 1.482(3) . ?
C3 C4 1.478(2) . ?
C5 C6 1.480(2) . ?
C7 C13 1.510(5) . ?
O1' C1' 1.440(3) . ?
O3' C7' 1.442(3) . ?
C1' C2' 1.480(3) . ?
C3' C4' 1.479(2) . ?
C5' C6' 1.480(3) . ?
C7' C13' 1.508(5) . ?

loop_
_geom_torsion_atom_site_label_1
_geom_torsion_atom_site_label_2
_geom_torsion_atom_site_label_3
_geom_torsion_atom_site_label_4
_geom_torsion
_geom_torsion_site_symmetry_1
_geom_torsion_site_symmetry_2
_geom_torsion_site_symmetry_3
_geom_torsion_site_symmetry_4
_geom_torsion_publ_flag
O1' Sr O2 C3' 60.9(17) . . . . ?
O3 Sr O2 C3' -76.3(18) . . . . ?
O1 Sr O2 C3' 43.6(16) . . . . ?
O4 Sr O2 C3' -106.7(16) . . . . ?
O3' Sr O2 C3' -13.3(20) . . . . ?
O2W Sr O2 C3' -177.0(16) . . . . ?
O1W Sr O2 C3' 108.4(16) . . . . ?
O2W Sr O2 C3' 127.5(15) 2_566 . . . ?
N1 Sr O2 C3' 7.5(15) . . . . ?
N2 Sr O2 C3' -49.3(16) . . . . ?
Sr Sr O2 C3' 158.6(15) 2_566 . . . ?
O1' Sr O2 C3 25.4(13) . . . . ?
O3 Sr O2 C3 -111.9(13) . . . . ?
O1 Sr O2 C3 8.0(12) . . . . ?
O4 Sr O2 C3 -142.2(12) . . . . ?
O3' Sr O2 C3 -48.9(17) . . . . ?
O2W Sr O2 C3 147.4(12) . . . . ?
O1W Sr O2 C3 72.8(12) . . . . ?
O2W Sr O2 C3 91.9(12) 2_566 . . . ?
N1 Sr O2 C3 -28.1(11) . . . . ?
N2 Sr O2 C3 -84.9(12) . . . . ?
Sr Sr O2 C3 123.0(11) 2_566 . . . ?
O1' Sr O4 C9' 2.3(33) . . . . ?
O3 Sr O4 C9' -91.2(10) . . . . ?
O2 Sr O4 C9' 78.1(9) . . . . ?
O1 Sr O4 C9' -31.4(13) . . . . ?
O3' Sr O4 C9' -69.7(11) . . . . ?
O2W Sr O4 C9' 160.5(10) . . . . ?
O1W Sr O4 C9' 118.2(9) . . . . ?
O2W Sr O4 C9' -154.7(9) 2_566 . . . ?
N1 Sr O4 C9' 22.2(10) . . . . ?
N2 Sr O4 C9' -29.7(9) . . . . ?
Sr Sr O4 C9' -178.9(9) 2_566 . . . ?
O1' Sr O4 C9 45.8(33) . . . . ?
O3 Sr O4 C9 -47.7(10) . . . . ?
O2 Sr O4 C9 121.5(10) . . . . ?
O1 Sr O4 C9 12.1(13) . . . . ?
O3' Sr O4 C9 -26.2(12) . . . . ?
O2W Sr O4 C9 -156.0(10) . . . . ?
O1W Sr O4 C9 161.7(9) . . . . ?
O2W Sr O4 C9 -111.2(9) 2_566 . . . ?
N1 Sr O4 C9 65.7(10) . . . . ?
N2 Sr O4 C9 13.8(9) . . . . ?
Sr Sr O4 C9 -135.4(9) 2_566 . . . ?
O1' Sr N1 C4' -132.0(17) . . . . ?
O3 Sr N1 C4' 145.7(15) . . . . ?
O2 Sr N1 C4' -10.8(15) . . . . ?
O1 Sr N1 C4' -153.3(15) . . . . ?
O4 Sr N1 C4' 52.6(15) . . . . ?
O3' Sr N1 C4' 158.7(16) . . . . ?
O2W Sr N1 C4' -17.5(15) . . . . ?
O1W Sr N1 C4' -73.9(15) . . . . ?
O2W Sr N1 C4' -130.6(15) 2_566 . . . ?
N2 Sr N1 C4' 102.4(15) . . . . ?
Sr Sr N1 C4' -81.4(15) 2_566 . . . ?
O1' Sr N1 C5' 106.9(15) . . . . ?
O3 Sr N1 C5' 24.5(13) . . . . ?
O2 Sr N1 C5' -132.0(13) . . . . ?
O1 Sr N1 C5' 85.5(13) . . . . ?
O4 Sr N1 C5' -68.5(13) . . . . ?
O3' Sr N1 C5' 37.6(14) . . . . ?
O2W Sr N1 C5' -138.6(13) . . . . ?
O1W Sr N1 C5' 165.0(13) . . . . ?
O2W Sr N1 C5' 108.3(13) 2_566 . . . ?
N2 Sr N1 C5' -18.7(13) . . . . ?
Sr Sr N1 C5' 157.4(12) 2_566 . . . ?
O1' Sr N1 C4 -103.3(14) . . . . ?
O3 Sr N1 C4 174.4(12) . . . . ?
O2 Sr N1 C4 17.9(12) . . . . ?
O1 Sr N1 C4 -124.7(13) . . . . ?
O4 Sr N1 C4 81.3(12) . . . . ?
O3' Sr N1 C4 -172.6(13) . . . . ?
O2W Sr N1 C4 11.2(13) . . . . ?
O1W Sr N1 C4 -45.2(12) . . . . ?
O2W Sr N1 C4 -101.9(12) 2_566 . . . ?
N2 Sr N1 C4 131.1(12) . . . . ?
Sr Sr N1 C4 -52.8(13) 2_566 . . . ?
O1' Sr N1 C5 143.3(13) . . . . ?
O3 Sr N1 C5 61.0(10) . . . . ?
O2 Sr N1 C5 -95.5(10) . . . . ?
O1 Sr N1 C5 122.0(11) . . . . ?
O4 Sr N1 C5 -32.1(10) . . . . ?
O3' Sr N1 C5 74.0(11) . . . . ?
O2W Sr N1 C5 -102.2(10) . . . . ?
O1W Sr N1 C5 -158.6(10) . . . . ?
O2W Sr N1 C5 144.7(10) 2_566 . . . ?
N2 Sr N1 C5 17.8(10) . . . . ?
Sr Sr N1 C5 -166.1(9) 2_566 . . . ?
O1' Sr N1 C2' -4.8(12) . . . . ?
O3 Sr N1 C2' -87.1(10) . . . . ?
O2 Sr N1 C2' 116.4(10) . . . . ?
O1 Sr N1 C2' -26.2(10) . . . . ?
O4 Sr N1 C2' 179.8(10) . . . . ?
O3' Sr N1 C2' -74.1(11) . . . . ?
O2W Sr N1 C2' 109.7(10) . . . . ?
O1W Sr N1 C2' 53.3(10) . . . . ?
O2W Sr N1 C2' -3.4(11) 2_566 . . . ?
N2 Sr N1 C2' -130.4(10) . . . . ?
Sr Sr N1 C2' 45.7(11) 2_566 . . . ?
O1' Sr N1 C2 26.2(16) . . . . ?
O3 Sr N1 C2 -56.1(14) . . . . ?
O2 Sr N1 C2 147.4(14) . . . . ?
O1 Sr N1 C2 4.9(14) . . . . ?
O4 Sr N1 C2 -149.2(14) . . . . ?
O3' Sr N1 C2 -43.1(15) . . . . ?
O2W Sr N1 C2 140.7(14) . . . . ?
O1W Sr N1 C2 84.3(14) . . . . ?
O2W Sr N1 C2 27.6(15) 2_566 . . . ?
N2 Sr N1 C2 -99.4(14) . . . . ?
Sr Sr N1 C2 76.8(14) 2_566 . . . ?
O1' Sr N2 C8 75.3(10) . . . . ?
O3 Sr N2 C8 -9.0(8) . . . . ?
O2 Sr N2 C8 -178.3(8) . . . . ?
O1 Sr N2 C8 67.5(8) . . . . ?
O4 Sr N2 C8 -111.6(8) . . . . ?
O3' Sr N2 C8 22.3(10) . . . . ?
O2W Sr N2 C8 -99.6(8) . . . . ?
O1W Sr N2 C8 134.5(8) . . . . ?
O2W Sr N2 C8 5.0(9) 2_566 . . . ?
N1 Sr N2 C8 126.6(8) . . . . ?
Sr Sr N2 C8 -50.0(9) 2_566 . . . ?
O1' Sr N2 C6 -49.3(11) . . . . ?
O3 Sr N2 C6 -133.6(11) . . . . ?
O2 Sr N2 C6 57.1(10) . . . . ?
O1 Sr N2 C6 -57.0(10) . . . . ?
O4 Sr N2 C6 123.8(11) . . . . ?
O3' Sr N2 C6 -102.3(13) . . . . ?
O2W Sr N2 C6 135.8(10) . . . . ?
O1W Sr N2 C6 9.9(13) . . . . ?
O2W Sr N2 C6 -119.5(10) 2_566 . . . ?
N1 Sr N2 C6 2.1(10) . . . . ?
Sr Sr N2 C6 -174.6(9) 2_566 . . . ?
O1' Sr N2 C6' -18.9(19) . . . . ?
O3 Sr N2 C6' -103.2(18) . . . . ?
O2 Sr N2 C6' 87.5(18) . . . . ?
O1 Sr N2 C6' -26.6(18) . . . . ?
O4 Sr N2 C6' 154.2(18) . . . . ?
O3' Sr N2 C6' -71.9(19) . . . . ?
O2W Sr N2 C6' 166.2(18) . . . . ?
O1W Sr N2 C6' 40.3(19) . . . . ?
O2W Sr N2 C6' -89.1(18) 2_566 . . . ?
N1 Sr N2 C6' 32.4(18) . . . . ?
Sr Sr N2 C6' -144.2(18) 2_566 . . . ?
O1' Sr N2 C10 -163.7(10) . . . . ?
O3 Sr N2 C10 112.0(9) . . . . ?
O2 Sr N2 C10 -57.3(9) . . . . ?
O1 Sr N2 C10 -171.4(9) . . . . ?
O4 Sr N2 C10 9.4(9) . . . . ?
O3' Sr N2 C10 143.3(11) . . . . ?
O2W Sr N2 C10 21.4(9) . . . . ?
O1W Sr N2 C10 -104.5(10) . . . . ?
O2W Sr N2 C10 126.1(8) 2_566 . . . ?
N1 Sr N2 C10 -112.4(9) . . . . ?
Sr Sr N2 C10 71.0(9) 2_566 . . . ?
C6 N2 C8 C7 155.9(13) . . . . ?
C6' N2 C8 C7 138.7(23) . . . . ?
C10 N2 C8 C7 -92.0(14) . . . . ?
Sr N2 C8 C7 31.4(15) . . . . ?
C6 N2 C8 C7' 85.3(22) . . . . ?
C6' N2 C8 C7' 68.1(28) . . . . ?
C10 N2 C8 C7' -162.6(20) . . . . ?
Sr N2 C8 C7' -39.2(21) . . . . ?
C6 N2 C8 C6' 17.2(20) . . . . ?
C6' N2 C8 C6' 0.000(5) . . . . ?
C10 N2 C8 C6' 129.3(21) . . . . ?
Sr N2 C8 C6' -107.3(20) . . . . ?
C8 N2 C10 C9 89.7(13) . . . . ?
C6 N2 C10 C9 -151.8(12) . . . . ?
C6' N2 C10 C9 -167.4(14) . . . . ?
Sr N2 C10 C9 -31.5(14) . . . . ?
C8 N2 C10 C9' 130.1(13) . . . . ?
C6 N2 C10 C9' -111.4(14) . . . . ?
C6' N2 C10 C9' -127.1(16) . . . . ?
Sr N2 C10 C9' 8.9(16) . . . . ?
O5 C15 C16 C17 179.9(13) . . . . ?
C20 C15 C16 C17 2.6(19) . . . . ?
O5 C15 C16 N3 -1.1(21) . . . . ?
C20 C15 C16 N3 -178.5(13) . . . . ?
O6' N3 C16 C17 -156.8(24) . . . . ?
O7' N3 C16 C17 33.7(31) . . . . ?
O7 N3 C16 C17 -22.1(26) . . . . ?
O6 N3 C16 C17 158.0(21) . . . . ?
O6' N3 C16 C15 24.2(30) . . . . ?
O7' N3 C16 C15 -145.3(26) . . . . ?
O7 N3 C16 C15 158.8(18) . . . . ?
O6 N3 C16 C15 -21.0(29) . . . . ?
C15 C16 C17 C18 -0.7(23) . . . . ?
N3 C16 C17 C18 -179.6(15) . . . . ?
C16 C17 C18 C19 -1.2(23) . . . . ?
C16 C17 C18 N4 179.0(14) . . . . ?
O8 N4 C18 C17 2.6(27) . . . . ?
O9 N4 C18 C17 177.7(18) . . . . ?
O8 N4 C18 C19 -177.2(18) . . . . ?
O9 N4 C18 C19 -2.1(26) . . . . ?
C17 C18 C19 C20 0.9(21) . . . . ?
N4 C18 C19 C20 -179.3(13) . . . . ?
C18 C19 C20 C15 1.3(20) . . . . ?
O5 C15 C20 C19 179.7(12) . . . . ?
C16 C15 C20 C19 -2.9(19) . . . . ?
O10 C21 C22 C23 179.3(11) . . . . ?
C26 C21 C22 C23 2.6(17) . . . . ?
O10 C21 C22 N5 -1.3(17) . . . . ?
C26 C21 C22 N5 -178.1(11) . . . . ?
O12 N5 C22 C23 3.8(16) . . . . ?
O11' N5 C22 C23 155.5(15) . . . . ?
O11 N5 C22 C23 -154.0(13) . . . . ?
O12 N5 C22 C21 -175.6(12) . . . . ?
O11' N5 C22 C21 -23.8(19) . . . . ?
O11 N5 C22 C21 26.6(18) . . . . ?
C21 C22 C23 C24 -0.4(17) . . . . ?
N5 C22 C23 C24 -179.7(10) . . . . ?
C22 C23 C24 C25 -2.0(19) . . . . ?
C22 C23 C24 N6 178.9(11) . . . . ?
O14 N6 C24 C23 -179.2(15) . . . . ?
O13 N6 C24 C23 3.0(20) . . . . ?
O14 N6 C24 C25 1.7(22) . . . . ?
O13 N6 C24 C25 -176.0(14) . . . . ?
C23 C24 C25 C26 2.1(22) . . . . ?
N6 C24 C25 C26 -178.9(14) . . . . ?
C24 C25 C26 C21 0.4(24) . . . . ?
O10 C21 C26 C25 -179.4(14) . . . . ?
C22 C21 C26 C25 -2.6(20) . . . . ?
O1' Sr O2W Sr -40.9(7) . . . 2_566 ?
O3 Sr O2W Sr 63.7(3) . . . 2_566 ?
O2 Sr O2W Sr -138.4(3) . . . 2_566 ?
O1 Sr O2W Sr -26.5(5) . . . 2_566 ?
O4 Sr O2W Sr 144.6(3) . . . 2_566 ?
O3' Sr O2W Sr 52.8(8) . . . 2_566 ?
O1W Sr O2W Sr -70.5(3) . . . 2_566 ?
O2W Sr O2W Sr 0.0 2_566 . . 2_566 ?
N1 Sr O2W Sr -132.3(3) . . . 2_566 ?
N2 Sr O2W Sr 133.2(3) . . . 2_566 ?
Sr Sr O2W Sr 0.000(2) 2_566 . . 2_566 ?
O1' Sr O1 C1 -83.1(19) . . . . ?
O3 Sr O1 C1 137.9(12) . . . . ?
O2 Sr O1 C1 -23.0(12) . . . . ?
O4 Sr O1 C1 75.9(14) . . . . ?
O3' Sr O1 C1 124.3(14) . . . . ?
O2W Sr O1 C1 -121.4(10) . . . . ?
O1W Sr O1 C1 -79.6(11) . . . . ?
O2W Sr O1 C1 -148.4(12) 2_566 . . . ?
N1 Sr O1 C1 13.1(10) . . . . ?
N2 Sr O1 C1 74.4(11) . . . . ?
Sr Sr O1 C1 -137.6(11) 2_566 . . . ?
O1' Sr O3 C7 -123.0(12) . . . . ?
O2 Sr O3 C7 15.6(16) . . . . ?
O1 Sr O3 C7 -110.3(11) . . . . ?
O4 Sr O3 C7 44.6(11) . . . . ?
O3' Sr O3 C7 -86.7(17) . . . . ?
O2W Sr O3 C7 110.7(11) . . . . ?
O1W Sr O3 C7 -170.6(10) . . . . ?
O2W Sr O3 C7 176.3(12) 2_566 . . . ?
N1 Sr O3 C7 -58.0(11) . . . . ?
N2 Sr O3 C7 -14.4(10) . . . . ?
Sr Sr O3 C7 143.3(11) 2_566 . . . ?
Sr O1 C1 C2 -28.9(23) . . . . ?
Sr O1 C1 C11 140.0(11) . . . . ?
C1' C11 C1 O1 -76.4(18) . . . . ?
C1' C11 C1 C2 89.9(26) . . . . ?
C4' N1 C2 C1 133.4(22) . . . . ?
C5' N1 C2 C1 -126.5(26) . . . . ?
C4 N1 C2 C1 109.4(23) . . . . ?
C5 N1 C2 C1 -143.9(21) . . . . ?
C2' N1 C2 C1 63.5(23) . . . . ?
Sr N1 C2 C1 -21.6(28) . . . . ?
O1 C1 C2 N1 32.3(31) . . . . ?
C11 C1 C2 N1 -134.2(21) . . . . ?
C3' O2 C3 C4 -76.2(26) . . . . ?
Sr O2 C3 C4 37.1(22) . . . . ?
C3' O2 C3 C12 66.7(11) . . . . ?
Sr O2 C3 C12 -180.0(11) . . . . ?
C3' C12 C3 O2 -66.3(10) . . . . ?
C3' C12 C3 C4 75.7(28) . . . . ?
C4' N1 C4 C3 88.9(33) . . . . ?
C5' N1 C4 C3 136.0(19) . . . . ?
C5 N1 C4 C3 112.7(21) . . . . ?
C2' N1 C4 C3 -118.2(21) . . . . ?
C2 N1 C4 C3 -138.8(20) . . . . ?
Sr N1 C4 C3 -7.7(24) . . . . ?
O2 C3 C4 N1 -17.4(29) . . . . ?
C12 C3 C4 N1 -157.6(16) . . . . ?
C4' N1 C5 C6 -148.7(21) . . . . ?
C5' N1 C5 C6 55.2(20) . . . . ?
C4 N1 C5 C6 -159.2(17) . . . . ?
C2' N1 C5 C6 102.8(20) . . . . ?
C2 N1 C5 C6 86.1(20) . . . . ?
Sr N1 C5 C6 -37.6(20) . . . . ?
C8 N2 C6 C5 -146.4(16) . . . . ?
C6' N2 C6 C5 -108.7(34) . . . . ?
C10 N2 C6 C5 97.4(18) . . . . ?
Sr N2 C6 C5 -23.4(20) . . . . ?
N1 C5 C6 N2 43.6(27) . . . . ?
Sr O3 C7 C8 35.8(18) . . . . ?
Sr O3 C7 C13 178.1(16) . . . . ?
N2 C8 C7 O3 -44.7(20) . . . . ?
C7' C8 C7 O3 74.2(16) . . . . ?
C6' C8 C7 O3 8.8(31) . . . . ?
N2 C8 C7 C13 175.1(19) . . . . ?
C7' C8 C7 C13 -66.0(22) . . . . ?
C6' C8 C7 C13 -131.4(25) . . . . ?
C9' O4 C9 C10 63.5(8) . . . . ?
Sr O4 C9 C10 -33.6(13) . . . . ?
C9' O4 C9 C14 -63.3(9) . . . . ?
Sr O4 C9 C14 -160.3(9) . . . . ?
N2 C10 C9 O4 41.7(15) . . . . ?
C9' C10 C9 O4 -63.1(8) . . . . ?
N2 C10 C9 C14 165.7(13) . . . . ?
C9' C10 C9 C14 60.9(9) . . . . ?
C9' C14 C9 O4 62.7(9) . . . . ?
C9' C14 C9 C10 -60.7(8) . . . . ?
O3 Sr O1' C1' 124.5(23) . . . . ?
O2 Sr O1' C1' -41.0(24) . . . . ?
O1 Sr O1' C1' 84.5(27) . . . . ?
O4 Sr O1' C1' 31.5(49) . . . . ?
O3' Sr O1' C1' 107.4(24) . . . . ?
O2W Sr O1' C1' -124.0(21) . . . . ?
O1W Sr O1' C1' -91.5(23) . . . . ?
O2W Sr O1' C1' -168.6(26) 2_566 . . . ?
N1 Sr O1' C1' 10.2(21) . . . . ?
N2 Sr O1' C1' 60.8(24) . . . . ?
Sr Sr O1' C1' -147.3(23) 2_566 . . . ?
O1' Sr O3' C7' -140.5(29) . . . . ?
O3 Sr O3' C7' 78.3(30) . . . . ?
O2 Sr O3' C7' -57.1(34) . . . . ?
O1 Sr O3' C7' -131.1(30) . . . . ?
O4 Sr O3' C7' 26.9(29) . . . . ?
O2W Sr O3' C7' 101.2(26) . . . . ?
O1W Sr O3' C7' -161.2(24) . . . . ?
O2W Sr O3' C7' 153.0(29) 2_566 . . . ?
N1 Sr O3' C7' -75.5(27) . . . . ?
N2 Sr O3' C7' -14.2(25) . . . . ?
Sr Sr O3' C7' 131.0(26) 2_566 . . . ?
Sr O1' C1' C2' -13.8(33) . . . . ?
Sr O1' C1' C11 -157.6(15) . . . . ?
C1 C11 C1' O1' 84.8(25) . . . . ?
C1 C11 C1' C2' -58.2(19) . . . . ?
C4' N1 C2' C1' 128.4(21) . . . . ?
C5' N1 C2' C1' -116.1(23) . . . . ?
C4 N1 C2' C1' 115.8(22) . . . . ?
C5 N1 C2' C1' -141.2(19) . . . . ?
C2 N1 C2' C1' -106.3(29) . . . . ?
Sr N1 C2' C1' 0.3(23) . . . . ?
O1' C1' C2' N1 7.9(33) . . . . ?
C11 C1' C2' N1 151.8(17) . . . . ?
C3 O2 C3' C4' 83.4(32) . . . . ?
Sr O2 C3' C4' -3.0(31) . . . . ?
C3 O2 C3' C12 -66.8(11) . . . . ?
Sr O2 C3' C12 -153.2(12) . . . . ?
C3 C12 C3' O2 66.4(11) . . . . ?
C3 C12 C3' C4' -80.2(36) . . . . ?
C5' N1 C4' C3' 137.3(26) . . . . ?
C4 N1 C4' C3' -80.5(36) . . . . ?
C5 N1 C4' C3' 123.5(29) . . . . ?
C2' N1 C4' C3' -110.2(26) . . . . ?
C2 N1 C4' C3' -140.1(23) . . . . ?
Sr N1 C4' C3' 14.9(32) . . . . ?
O2 C3' C4' N1 -8.8(39) . . . . ?
C12 C3' C4' N1 137.0(23) . . . . ?
C4' N1 C5' C6' -121.5(32) . . . . ?
C4 N1 C5' C6' -141.3(29) . . . . ?
C5 N1 C5' C6' -97.2(36) . . . . ?
C2' N1 C5' C6' 119.2(31) . . . . ?
C2 N1 C5' C6' 114.2(33) . . . . ?
Sr N1 C5' C6' 3.6(34) . . . . ?
C8 N2 C6' C5' -155.6(37) . . . . ?
C6 N2 C6' C5' 58.9(26) . . . . ?
C10 N2 C6' C5' 91.8(37) . . . . ?
Sr N2 C6' C5' -46.1(41) . . . . ?
C8 N2 C6' C8 0.000(7) . . . . ?
C6 N2 C6' C8 -145.5(28) . . . . ?
C10 N2 C6' C8 -112.6(14) . . . . ?
Sr N2 C6' C8 109.5(9) . . . . ?
N1 C5' C6' N2 31.4(54) . . . . ?
N1 C5' C6' C8 -10.3(86) . . . . ?
N2 C8 C6' N2 0.000(10) . . . . ?
C7 C8 C6' N2 -78.6(31) . . . . ?
C7' C8 C6' N2 -131.2(19) . . . . ?
N2 C8 C6' C5' 56.3(57) . . . . ?
C7 C8 C6' C5' -22.2(82) . . . . ?
C7' C8 C6' C5' -74.9(68) . . . . ?
Sr O3' C7' C8 1.8(34) . . . . ?
Sr O3' C7' C13' -117.7(21) . . . . ?
N2 C8 C7' O3' 27.5(30) . . . . ?
C7 C8 C7' O3' -75.5(21) . . . . ?
C6' C8 C7' O3' 70.9(23) . . . . ?
N2 C8 C7' C13' 151.9(16) . . . . ?
C7 C8 C7' C13' 48.8(19) . . . . ?
C6' C8 C7' C13' -164.7(20) . . . . ?
C9 O4 C9' C10 -63.5(8) . . . . ?
Sr O4 C9' C10 44.5(14) . . . . ?
C9 O4 C9' C14 63.4(10) . . . . ?
Sr O4 C9' C14 171.4(9) . . . . ?
N2 C10 C9' O4 -32.6(17) . . . . ?
C9 C10 C9' O4 63.2(8) . . . . ?
N2 C10 C9' C14 -156.7(13) . . . . ?
C9 C10 C9' C14 -61.0(9) . . . . ?
C9 C14 C9' O4 -62.8(9) . . . . ?
C9 C14 C9' C10 60.7(9) . . . . ?
